data_4343737
loop_
_publ_author_name
'Binnie, W.P.'
'Redman, M.J.'
'Mallio, W.J.'

_publ_section_title
;
 On the preparation, properties, and structure of cuprous ammonium
 thiomolybdate
;
_journal_name_full 'Inorganic Chemistry'
_journal_page_first 1449
_journal_page_last 1452
_journal_volume 9
_journal_year 1970
_chemical_formula_sum 'Cu H4 Mo N S4'
_chemical_name_systematic 'Cu N H4 Mo S4'
_space_group_IT_number 82
_symmetry_space_group_name_Hall 'I -4'
_symmetry_space_group_name_H-M 'I -4'
_cell_angle_alpha 90
_cell_angle_beta 90
_cell_angle_gamma 90
_cell_formula_units_Z 2
_cell_length_a 8
_cell_length_b 8
_cell_length_c 5.409
_cell_volume 346.176
_citation_journal_id_ASTM INOCAJ
_cod_data_source_file Binnie_INOCAJ_1970_1818.cif
_cod_data_source_block H4Cu1Mo1N1S4
_cod_original_formula_sum 'H4 Cu1 Mo1 N1 S4'
_cod_database_code 4343737

loop_
_symmetry_equiv_pos_as_xyz
x,y,z
y,-x,-z
-x,-y,z
-y,x,-z
x+1/2,y+1/2,z+1/2
y+1/2,-x+1/2,-z+1/2
-x+1/2,-y+1/2,z+1/2
-y+1/2,x+1/2,-z+1/2

loop_
_atom_site_label
_atom_site_type_symbol
_atom_site_fract_x
_atom_site_fract_y
_atom_site_fract_z
_atom_site_occupancy
_atom_site_U_iso_or_equiv
Mo1 Mo+6 0 0 0 1 0.0
S1 S-2 0.195 0.112 0.232 1 0.0
Cu1 Cu+1 0 0 0.5 1 0.0
N1 N-3 0 0.5 0.25 1 0.0
